data_4301315
loop_
_publ_author_name
'Cory A. Black'
'Jos\'e S\'anchez Costa'
'Wen Tian Fu'
'Chiara Massera'
'Olivier Roubeau'
'Simon J. Teat'
'Guillem Arom\'i'
'Patrick Gamez'
'Jan Reedijk'

_publ_contact_author 'Reedijk, J.'
_publ_contact_author_email reedijk@chem.leidenuniv.nl
_publ_section_title
;
3-D Lanthanide Metal-Organic Frameworks: Structure, Photoluminescence, and
Magnetism
;
_journal_name_full 'Inorganic Chemistry'
_journal_page_first 1062
_journal_page_last 1068
_journal_paper_doi 10.1021/ic8017826
_journal_volume 48
_journal_year 2009
_chemical_formula_moiety 'C36 H40 Gd2 N7 O16'
_chemical_formula_sum 'C36 H40 Gd2 N7 O16'
_chemical_formula_weight 1141.25
_chemical_name_common 'compound 3'
_chemical_name_systematic
; 
 ? 
;
_space_group_IT_number 2
_symmetry_cell_setting triclinic
_symmetry_space_group_name_Hall '-P 1'
_symmetry_space_group_name_H-M 'P -1'
_atom_sites_solution_hydrogens geom
_atom_sites_solution_primary direct
_atom_sites_solution_secondary difmap
_audit_creation_method SHELXL-97
_cell_angle_alpha 100.986(2)
_cell_angle_beta 110.352(2)
_cell_angle_gamma 99.772(2)
_cell_formula_units_Z 1
_cell_length_a 10.4883(11)
_cell_length_b 11.2214(12)
_cell_length_c 12.7410(13)
_cell_measurement_temperature 150(2)
_cell_volume 1334.0(2)
_computing_structure_refinement 'SHELXL-97 (Sheldrick, 1997)'
_computing_structure_solution 'SHELXS-97 (Sheldrick, 1990)'
_diffrn_ambient_temperature 150(2)
_diffrn_measured_fraction_theta_full 0.954
_diffrn_measured_fraction_theta_max 0.954
_diffrn_radiation_monochromator graphite
_diffrn_radiation_source 'fine-focus sealed tube'
_diffrn_radiation_type synchrotron
_diffrn_radiation_wavelength 0.84570
_diffrn_reflns_av_R_equivalents 0.0462
_diffrn_reflns_av_sigmaI/netI 0.0445
_diffrn_reflns_limit_h_max 13
_diffrn_reflns_limit_h_min -13
_diffrn_reflns_limit_k_max 14
_diffrn_reflns_limit_k_min -13
_diffrn_reflns_limit_l_max 15
_diffrn_reflns_limit_l_min -15
_diffrn_reflns_number 9481
_diffrn_reflns_theta_full 31.88
_diffrn_reflns_theta_max 31.88
_diffrn_reflns_theta_min 3.83
_exptl_absorpt_coefficient_mu 4.653
_exptl_absorpt_correction_T_max 0.5875
_exptl_absorpt_correction_T_min 0.4688
_exptl_absorpt_correction_type multi-scan
_exptl_crystal_colour yellow
_exptl_crystal_density_diffrn 1.421
_exptl_crystal_density_method 'not measured'
_exptl_crystal_description rhomboid
_exptl_crystal_F_000 561
_exptl_crystal_size_max 0.09
_exptl_crystal_size_mid 0.07
_exptl_crystal_size_min 0.06
_refine_diff_density_max 1.575
_refine_diff_density_min -1.777
_refine_diff_density_rms 0.140
_refine_ls_extinction_method none
_refine_ls_goodness_of_fit_ref 1.089
_refine_ls_hydrogen_treatment constr
_refine_ls_matrix_type full
_refine_ls_number_parameters 290
_refine_ls_number_reflns 5184
_refine_ls_number_restraints 0
_refine_ls_restrained_S_all 1.089
_refine_ls_R_factor_all 0.0426
_refine_ls_R_factor_gt 0.0401
_refine_ls_shift/su_max 0.033
_refine_ls_shift/su_mean 0.001
_refine_ls_structure_factor_coef Fsqd
_refine_ls_weighting_details 'calc w=1/[\s^2^(Fo^2^)+(0.0846P)^2^+0.3615P] where P=(Fo^2^+2Fc^2^)/3'
_refine_ls_weighting_scheme calc
_refine_ls_wR_factor_gt 0.1163
_refine_ls_wR_factor_ref 0.1180
_reflns_number_gt 4795
_reflns_number_total 5184
_reflns_threshold_expression >2sigma(I)
_cod_data_source_file ic8017826_si_002_4.cif
_cod_data_source_block 3
_cod_database_code 4301315

loop_
_symmetry_equiv_pos_as_xyz
'x, y, z'
'-x, -y, -z'

loop_
_atom_site_label
_atom_site_type_symbol
_atom_site_fract_x
_atom_site_fract_y
_atom_site_fract_z
_atom_site_U_iso_or_equiv
_atom_site_adp_type
_atom_site_occupancy
_atom_site_symmetry_multiplicity
_atom_site_calc_flag
_atom_site_refinement_flags
_atom_site_disorder_assembly
_atom_site_disorder_group
Gd1 Gd -0.606566(18) -0.548831(17) 0.324239(16) 0.02522(11) Uani 1 1 d . . .
O1 O -0.6534(4) -0.5026(3) 0.4917(3) 0.0386(8) Uani 1 1 d . . .
O2 O -0.3796(4) -0.5634(4) 0.3251(3) 0.0433(9) Uani 1 1 d . . .
O3 O -0.5707(4) -0.7214(3) 0.4036(3) 0.0433(9) Uani 1 1 d . . .
O4 O -0.4995(4) -0.6713(3) 0.5965(3) 0.0411(8) Uani 1 1 d . . .
O5 O -0.8351(4) -0.7060(4) 0.2348(4) 0.0566(12) Uani 1 1 d . . .
O6 O -0.6834(4) -0.7357(4) 0.1580(3) 0.0451(9) Uani 1 1 d . . .
O7 O -0.5818(5) -0.4714(4) 0.1639(3) 0.0522(10) Uani 1 1 d . . .
O8 O -0.7972(5) -0.4515(6) 0.2506(5) 0.0696(14) Uani 1 1 d . . .
C1 C -0.7002(5) -0.4736(5) 0.5690(4) 0.0349(10) Uani 1 1 d . . .
C2 C -0.8553(5) -0.4860(5) 0.5341(5) 0.0368(11) Uani 1 1 d . . .
C3 C -0.9087(6) -0.4410(6) 0.6159(5) 0.0444(14) Uani 1 1 d . . .
C4 C -0.9449(6) -0.5437(6) 0.4210(5) 0.0474(14) Uani 1 1 d . . .
H4 H -0.9075 -0.5742 0.3662 0.057 Uiso 1 1 calc R . .
C5 C -0.5300(6) -0.7464(5) 0.4994(5) 0.0385(11) Uani 1 1 d . . .
C6 C -0.5167(6) -0.8792(5) 0.4975(4) 0.0419(12) Uani 1 1 d . . .
C7 C -0.4860(7) -1.0399(5) 0.6004(5) 0.0498(14) Uani 1 1 d . . .
C8 C -0.5015(8) -0.9209(5) 0.5962(5) 0.0528(15) Uani 1 1 d . . .
H8 H -0.5018 -0.8659 0.6628 0.063 Uiso 1 1 calc R . .
C9 C -0.8012(5) -0.7718(5) 0.1634(4) 0.0383(11) Uani 1 1 d . . .
C10 C -0.9026(6) -0.8901(5) 0.0803(5) 0.0454(13) Uani 1 1 d . . .
C11 C -0.8636(7) -0.9706(6) 0.0050(5) 0.0565(16) Uani 1 1 d . . .
C12 C -0.9580(7) -1.0798(7) -0.0727(6) 0.0586(17) Uani 1 1 d . . .
H12 H -0.9289 -1.1347 -0.1211 0.070 Uiso 1 1 calc R . .
C13 C -0.4838(10) -0.3941(8) 0.1659(7) 0.079(2) Uani 1 1 d . . .
H13 H -0.3978 -0.3767 0.2314 0.094 Uiso 1 1 calc R . .
C14 C -0.607(2) -0.354(2) -0.0146(14) 0.194(9) Uani 1 1 d . . .
H14A H -0.6805 -0.3263 0.0061 0.291 Uiso 1 1 calc R . .
H14B H -0.5834 -0.3066 -0.0654 0.291 Uiso 1 1 calc R . .
H14C H -0.6399 -0.4438 -0.0553 0.291 Uiso 1 1 calc R . .
C15 C -0.3678(19) -0.2421(14) 0.0956(14) 0.167(7) Uani 1 1 d . . .
H15A H -0.3928 -0.1618 0.0954 0.251 Uiso 1 1 calc R . .
H15B H -0.2861 -0.2317 0.1671 0.251 Uiso 1 1 calc R . .
H15C H -0.3449 -0.2696 0.0281 0.251 Uiso 1 1 calc R . .
C16 C -0.8085(11) -0.3567(11) 0.2420(12) 0.121(5) Uani 1 1 d . . .
H16 H -0.7283 -0.2900 0.2913 0.145 Uiso 1 1 calc R . .
C17 C -0.8981(18) -0.1745(19) 0.208(3) 0.269(15) Uani 1 1 d . . .
H17A H -0.9405 -0.1483 0.1377 0.403 Uiso 1 1 calc R . .
H17B H -0.7980 -0.1303 0.2473 0.403 Uiso 1 1 calc R . .
H17C H -0.9456 -0.1540 0.2608 0.403 Uiso 1 1 calc R . .
C18 C -1.063(2) -0.4025(19) 0.120(2) 0.311(19) Uani 1 1 d . . .
H18A H -1.0615 -0.4911 0.1070 0.466 Uiso 1 1 calc R . .
H18B H -1.1123 -0.3830 0.1709 0.466 Uiso 1 1 calc R . .
H18C H -1.1123 -0.3865 0.0448 0.466 Uiso 1 1 calc R . .
N1 N -0.8306(12) -0.3824(16) 0.7254(9) 0.089(6) Uani 0.50 1 d P . .
H1A H -0.7385 -0.3694 0.7514 0.107 Uiso 0.50 1 calc PR . .
H1B H -0.8703 -0.3562 0.7729 0.107 Uiso 0.50 1 calc PR . .
N2 N -0.4808(15) -1.0807(11) 0.7030(11) 0.069(3) Uani 0.50 1 d P . .
H2A H -0.4875 -1.0298 0.7615 0.083 Uiso 0.50 1 calc PR . .
H2B H -0.4710 -1.1563 0.7067 0.083 Uiso 0.50 1 calc PR . .
N3 N -0.702(8) -0.981(5) 0.021(5) 0.63(2) Uani 0.50 1 d P . .
H3A H -0.6888 -1.0486 -0.0169 0.756 Uiso 0.50 1 calc PR . .
H3B H -0.6286 -0.9183 0.0685 0.756 Uiso 0.50 1 calc PR . .
N4 N -0.4824(11) -0.3329(9) 0.0901(7) 0.110(3) Uani 1 1 d . . .
N5 N -0.9143(11) -0.3207(12) 0.1750(12) 0.138(4) Uani 1 1 d . . .

loop_
_atom_site_aniso_label
_atom_site_aniso_U_11
_atom_site_aniso_U_22
_atom_site_aniso_U_33
_atom_site_aniso_U_23
_atom_site_aniso_U_13
_atom_site_aniso_U_12
Gd1 0.01730(15) 0.02041(15) 0.02636(15) 0.00366(10) -0.00147(10) 0.00010(9)
O1 0.0272(18) 0.039(2) 0.049(2) 0.0065(16) 0.0177(16) 0.0073(14)
O2 0.0255(18) 0.053(2) 0.0398(19) 0.0051(17) 0.0050(15) 0.0063(16)
O3 0.057(2) 0.0236(17) 0.0341(18) 0.0086(14) 0.0023(17) 0.0049(16)
O4 0.053(2) 0.0226(17) 0.0335(17) 0.0051(14) 0.0060(17) 0.0006(15)
O5 0.030(2) 0.047(2) 0.061(3) -0.017(2) 0.0080(19) -0.0100(17)
O6 0.046(2) 0.037(2) 0.0335(18) -0.0007(15) 0.0083(16) -0.0097(17)
O7 0.061(3) 0.047(2) 0.040(2) 0.0175(18) 0.0123(19) 0.004(2)
O8 0.039(2) 0.086(4) 0.092(4) 0.049(3) 0.014(2) 0.035(2)
C1 0.027(2) 0.032(3) 0.040(3) 0.007(2) 0.009(2) 0.0061(19)
C2 0.023(2) 0.037(3) 0.045(3) 0.004(2) 0.012(2) 0.0062(19)
C3 0.023(3) 0.065(4) 0.032(2) -0.004(2) 0.008(2) 0.004(2)
C4 0.027(3) 0.072(4) 0.039(3) 0.000(3) 0.015(2) 0.012(3)
C5 0.041(3) 0.021(2) 0.040(3) 0.007(2) 0.005(2) 0.001(2)
C6 0.053(3) 0.020(2) 0.034(2) 0.0046(19) 0.000(2) 0.001(2)
C7 0.068(4) 0.029(3) 0.039(3) 0.012(2) 0.006(3) 0.009(3)
C8 0.078(4) 0.026(3) 0.040(3) 0.010(2) 0.008(3) 0.008(3)
C9 0.026(2) 0.037(3) 0.031(2) 0.004(2) -0.003(2) -0.007(2)
C10 0.043(3) 0.037(3) 0.034(3) 0.000(2) 0.005(2) -0.012(2)
C11 0.044(3) 0.052(4) 0.048(3) -0.007(3) 0.011(3) -0.013(3)
C12 0.048(4) 0.055(4) 0.049(3) -0.009(3) 0.011(3) -0.007(3)
C13 0.090(6) 0.081(6) 0.059(4) 0.027(4) 0.030(4) -0.002(5)
C14 0.24(2) 0.26(2) 0.117(11) 0.130(14) 0.069(13) 0.079(18)
C15 0.221(17) 0.141(12) 0.161(13) 0.072(11) 0.112(13) -0.017(12)
C16 0.076(6) 0.093(8) 0.171(12) 0.071(8) -0.002(7) 0.033(6)
C17 0.121(13) 0.20(2) 0.55(4) 0.26(3) 0.10(2) 0.083(13)
C18 0.17(2) 0.150(18) 0.42(4) -0.05(2) -0.08(2) 0.080(16)
N1 0.027(5) 0.174(16) 0.034(5) -0.014(7) -0.003(4) 0.025(7)
N2 0.107(10) 0.045(6) 0.060(7) 0.013(5) 0.033(7) 0.034(7)
N3 0.72(7) 0.51(5) 0.38(6) -0.30(4) 0.41(6) -0.514
N4 0.142(8) 0.106(6) 0.081(5) 0.046(5) 0.048(5) -0.009(6)
N5 0.098(7) 0.166(11) 0.194(11) 0.122(9) 0.046(7) 0.087(7)

loop_
_atom_type_symbol
_atom_type_description
_atom_type_scat_dispersion_real
_atom_type_scat_dispersion_imag
_atom_type_scat_source
C C 0.0033 0.0016 'International Tables Vol C Tables 4.2.6.8 and 6.1.1.4'
H H 0.0000 0.0000 'International Tables Vol C Tables 4.2.6.8 and 6.1.1.4'
O O 0.0106 0.0060 'International Tables Vol C Tables 4.2.6.8 and 6.1.1.4'
Gd Gd -0.1653 3.9035 'International Tables Vol C Tables 4.2.6.8 and 6.1.1.4'
N N 0.0061 0.0033 'International Tables Vol C Tables 4.2.6.8 and 6.1.1.4'

loop_
_geom_angle_atom_site_label_1
_geom_angle_atom_site_label_2
_geom_angle_atom_site_label_3
_geom_angle
_geom_angle_site_symmetry_1
_geom_angle_site_symmetry_3
_geom_angle_publ_flag
O1 Gd1 Gd1 41.38(9) . 2_446 ?
O1 Gd1 Gd1 33.63(7) 2_446 2_446 ?
O1 Gd1 O1 75.00(12) . 2_446 ?
O1 Gd1 O2 124.06(12) . . ?
O1 Gd1 O3 75.87(13) . . ?
O1 Gd1 O4 77.13(13) . 2_446 ?
O1 Gd1 O5 86.94(14) . . ?
O1 Gd1 O6 134.23(12) . . ?
O1 Gd1 O7 145.13(15) . . ?
O1 Gd1 O8 82.05(17) . . ?
O1 Gd1 C1 99.97(13) . 2_446 ?
O1 Gd1 C1 25.02(12) 2_446 2_446 ?
O1 Gd1 C9 110.45(14) . . ?
O1 Gd1 C9 134.20(14) 2_446 . ?
O2 Gd1 Gd1 82.80(9) . 2_446 ?
O2 Gd1 O1 49.28(11) . 2_446 ?
O2 Gd1 O5 130.65(14) . . ?
O2 Gd1 O6 81.08(13) . . ?
O2 Gd1 O7 72.84(15) . . ?
O2 Gd1 O8 143.27(17) . . ?
O2 Gd1 C1 24.27(14) . 2_446 ?
O2 Gd1 C9 105.91(15) . . ?
O3 Gd1 Gd1 65.70(8) . 2_446 ?
O3 Gd1 O1 66.62(12) . 2_446 ?
O3 Gd1 O2 77.76(15) . . ?
O3 Gd1 O4 131.58(12) . 2_446 ?
O3 Gd1 O5 74.15(16) . . ?
O3 Gd1 O6 73.46(13) . . ?
O3 Gd1 O7 138.79(15) . . ?
O3 Gd1 O8 137.82(17) . . ?
O3 Gd1 C1 71.09(14) . 2_446 ?
O3 Gd1 C9 70.87(14) . . ?
O4 Gd1 Gd1 67.39(8) 2_446 2_446 ?
O4 Gd1 O1 67.96(12) 2_446 2_446 ?
O4 Gd1 O2 85.28(14) 2_446 . ?
O4 Gd1 O5 142.81(15) 2_446 . ?
O4 Gd1 O6 147.80(13) 2_446 . ?
O4 Gd1 O7 74.16(13) 2_446 . ?
O4 Gd1 O8 75.45(17) 2_446 . ?
O4 Gd1 C1 75.01(14) 2_446 2_446 ?
O4 Gd1 C9 157.28(15) 2_446 . ?
O5 Gd1 Gd1 119.40(12) . 2_446 ?
O5 Gd1 O1 139.65(15) . 2_446 ?
O5 Gd1 O6 52.44(14) . . ?
O5 Gd1 C1 141.52(15) . 2_446 ?
O6 Gd1 Gd1 138.38(10) . 2_446 ?
O6 Gd1 O1 120.53(12) . 2_446 ?
O6 Gd1 C1 101.23(14) . 2_446 ?
O6 Gd1 C9 26.42(15) . . ?
O7 Gd1 Gd1 135.75(10) . 2_446 ?
O7 Gd1 O1 111.07(13) . 2_446 ?
O7 Gd1 O5 104.38(16) . . ?
O7 Gd1 O6 73.98(13) . . ?
O7 Gd1 C1 91.37(15) . 2_446 ?
O7 Gd1 C9 90.05(15) . . ?
O8 Gd1 Gd1 116.48(15) . 2_446 ?
O8 Gd1 O1 140.12(16) . 2_446 ?
O8 Gd1 O5 69.14(18) . . ?
O8 Gd1 O6 98.87(18) . . ?
O8 Gd1 O7 71.95(18) . . ?
O8 Gd1 C1 149.10(17) . 2_446 ?
O8 Gd1 C9 84.27(19) . . ?
C1 Gd1 Gd1 58.61(10) 2_446 2_446 ?
C9 Gd1 Gd1 132.64(11) . 2_446 ?
C9 Gd1 C1 122.53(15) . 2_446 ?
Gd1 O1 Gd1 105.00(12) . 2_446 ?
C1 O1 Gd1 168.7(3) . . ?
C1 O1 Gd1 85.6(3) . 2_446 ?
C1 O2 Gd1 103.6(3) 2_446 . ?
C5 O3 Gd1 140.6(3) . . ?
C5 O4 Gd1 133.4(3) . 2_446 ?
C9 O5 Gd1 93.9(3) . . ?
C9 O6 Gd1 93.3(3) . . ?
C13 O7 Gd1 128.3(5) . . ?
C16 O8 Gd1 137.3(7) . . ?
O1 C1 Gd1 69.4(3) . 2_446 ?
O1 C1 C2 119.4(4) . . ?
O2 C1 Gd1 52.1(3) 2_446 2_446 ?
O2 C1 O1 121.4(5) 2_446 . ?
O2 C1 C2 119.2(5) 2_446 . ?
C2 C1 Gd1 170.6(4) . 2_446 ?
C3 C2 C1 120.8(5) . . ?
C4 C2 C1 119.2(5) . . ?
C4 C2 C3 119.9(5) . . ?
C2 C3 C4 118.6(5) . 2_346 ?
N1 C3 C2 124.1(7) . . ?
N1 C3 C4 117.3(7) . 2_346 ?
C2 C4 C3 121.5(5) . 2_346 ?
C2 C4 H4 119.3 . . ?
C3 C4 H4 119.3 2_346 . ?
O3 C5 O4 125.7(5) . . ?
O3 C5 C6 116.8(5) . . ?
O4 C5 C6 117.6(5) . . ?
C7 C6 C5 121.6(5) 2_436 . ?
C8 C6 C5 119.5(5) . . ?
C8 C6 C7 118.9(5) . 2_436 ?
C8 C7 C6 119.1(6) . 2_436 ?
C6 C7 N2 121.7(7) 2_436 . ?
C8 C7 N2 119.1(7) . . ?
C6 C8 H8 119.0 . . ?
C7 C8 H8 119.0 . . ?
C7 C8 C6 122.0(6) . . ?
O5 C9 Gd1 60.0(3) . . ?
O5 C9 O6 120.2(5) . . ?
O5 C9 C10 120.0(5) . . ?
O6 C9 Gd1 60.3(3) . . ?
O6 C9 C10 119.8(5) . . ?
C10 C9 Gd1 179.1(4) . . ?
C11 C10 C9 121.1(5) . . ?
C12 C10 C9 120.0(6) 2_335 . ?
C12 C10 C11 118.8(5) 2_335 . ?
C10 C11 N3 127.3(13) . . ?
C12 C11 C10 121.0(6) . . ?
C12 C11 N3 108.6(15) . . ?
C10 C12 H12 119.9 2_335 . ?
C11 C12 C10 120.1(6) . 2_335 ?
C11 C12 H12 119.9 . . ?
O7 C13 H13 116.0 . . ?
O7 C13 N4 128.0(9) . . ?
N4 C13 H13 116.0 . . ?
H14A C14 H14B 109.5 . . ?
H14A C14 H14C 109.5 . . ?
H14B C14 H14C 109.5 . . ?
N4 C14 H14A 109.5 . . ?
N4 C14 H14B 109.5 . . ?
N4 C14 H14C 109.5 . . ?
H15A C15 H15B 109.5 . . ?
H15A C15 H15C 109.5 . . ?
H15B C15 H15C 109.5 . . ?
N4 C15 H15A 109.5 . . ?
N4 C15 H15B 109.5 . . ?
N4 C15 H15C 109.5 . . ?
O8 C16 H16 114.4 . . ?
O8 C16 N5 131.2(12) . . ?
N5 C16 H16 114.4 . . ?
H17A C17 H17B 109.5 . . ?
H17A C17 H17C 109.5 . . ?
H17B C17 H17C 109.5 . . ?
N5 C17 H17A 109.5 . . ?
N5 C17 H17B 109.5 . . ?
N5 C17 H17C 109.5 . . ?
H18A C18 H18B 109.5 . . ?
H18A C18 H18C 109.5 . . ?
H18B C18 H18C 109.5 . . ?
N5 C18 H18A 109.5 . . ?
N5 C18 H18B 109.5 . . ?
N5 C18 H18C 109.5 . . ?
H1A N1 H1B 120.0 . . ?
C3 N1 H1A 120.0 . . ?
C3 N1 H1B 120.0 . . ?
H2A N2 H2B 120.0 . . ?
C7 N2 H2A 120.0 . . ?
C7 N2 H2B 120.0 . . ?
H3A N3 H3B 120.0 . . ?
C11 N3 H3A 120.0 . . ?
C11 N3 H3B 120.0 . . ?
C13 N4 C14 120.8(10) . . ?
C13 N4 C15 126.8(11) . . ?
C15 N4 C14 112.4(11) . . ?
C16 N5 C17 114.2(13) . . ?
C16 N5 C18 122.3(13) . . ?
C18 N5 C17 115.9(11) . . ?

loop_
_geom_bond_atom_site_label_1
_geom_bond_atom_site_label_2
_geom_bond_distance
_geom_bond_site_symmetry_2
_geom_bond_publ_flag
Gd1 Gd1 4.0732(5) 2_446 ?
Gd1 O1 2.335(4) . ?
Gd1 O1 2.787(4) 2_446 ?
Gd1 O2 2.410(4) . ?
Gd1 O3 2.376(3) . ?
Gd1 O4 2.386(3) 2_446 ?
Gd1 O5 2.460(4) . ?
Gd1 O6 2.466(4) . ?
Gd1 O7 2.442(4) . ?
Gd1 O8 2.429(4) . ?
Gd1 C1 2.969(5) 2_446 ?
Gd1 C9 2.834(5) . ?
O1 Gd1 2.787(4) 2_446 ?
O1 C1 1.260(6) . ?
O2 C1 1.256(6) 2_446 ?
O3 C5 1.248(6) . ?
O4 Gd1 2.386(3) 2_446 ?
O4 C5 1.257(6) . ?
O5 C9 1.248(7) . ?
O6 C9 1.263(7) . ?
O7 C13 1.216(9) . ?
O8 C16 1.111(11) . ?
C1 Gd1 2.969(5) 2_446 ?
C1 O2 1.256(6) 2_446 ?
C1 C2 1.503(7) . ?
C2 C3 1.398(7) . ?
C3 C4 1.410(7) 2_346 ?
C3 N1 1.313(12) . ?
C4 C2 1.369(7) . ?
C4 H4 0.9500 . ?
C4 C3 1.410(7) 2_346 ?
C5 C6 1.516(7) . ?
C6 C7 1.408(8) 2_436 ?
C6 C8 1.392(8) . ?
C7 C6 1.408(8) 2_436 ?
C7 C8 1.381(8) . ?
C7 N2 1.453(14) . ?
C8 H8 0.9500 . ?
C10 C9 1.488(7) . ?
C10 C11 1.405(9) . ?
C10 C12 1.408(9) 2_335 ?
C11 C12 1.381(8) . ?
C11 N3 1.67(8) . ?
C12 H12 0.9500 . ?
C12 C10 1.408(9) 2_335 ?
C13 H13 0.9500 . ?
C13 N4 1.291(10) . ?
C14 H14A 0.9800 . ?
C14 H14B 0.9800 . ?
C14 H14C 0.9800 . ?
C15 H15A 0.9800 . ?
C15 H15B 0.9800 . ?
C15 H15C 0.9800 . ?
C16 H16 0.9500 . ?
C17 H17A 0.9800 . ?
C17 H17B 0.9800 . ?
C17 H17C 0.9800 . ?
C18 H18A 0.9800 . ?
C18 H18B 0.9800 . ?
C18 H18C 0.9800 . ?
N1 H1A 0.8800 . ?
N1 H1B 0.8800 . ?
N2 H2A 0.8800 . ?
N2 H2B 0.8800 . ?
N3 H3A 0.8800 . ?
N3 H3B 0.8800 . ?
N4 C14 1.448(18) . ?
N4 C15 1.409(14) . ?
N5 C16 1.322(11) . ?
N5 C17 1.58(2) . ?
N5 C18 1.51(2) . ?
